data_4511849
loop_
_publ_author_name
'Nagarajan, V.'
'Pedireddi, Venkateswara Rao'

_publ_section_title
;
 Preparation of Multiple Cocrystals of Trithiocyanuric Acid with Some
 N-Donor Compounds
;
_journal_issue 9
_journal_name_full 'Crystal Growth &amp; Design'
_journal_page_first 4803
_journal_paper_doi 10.1021/cg500961n
_journal_volume 14
_journal_year 2014
_chemical_formula_moiety 'C3 H3 N3 S3, C12 H12 N2'
_chemical_formula_sum 'C15 H15 N5 S3'
_chemical_formula_weight 361.50
_chemical_name_systematic 'Trithiocyanuric acid+4,4'-bpyea'
_space_group_IT_number 14
_symmetry_cell_setting monoclinic
_symmetry_space_group_name_Hall '-P 2ybc'
_symmetry_space_group_name_H-M 'P 1 21/c 1'
_atom_sites_solution_hydrogens geom
_atom_sites_solution_primary direct
_atom_sites_solution_secondary difmap
_audit_creation_method SHELXL-97
_cell_angle_alpha 90.00
_cell_angle_beta 99.18(1)
_cell_angle_gamma 90.00
_cell_formula_units_Z 4
_cell_length_a 17.584(3)
_cell_length_b 6.682(1)
_cell_length_c 14.452(2)
_cell_measurement_temperature 298(2)
_cell_volume 1676.3(4)
_computing_cell_refinement SMART
_computing_data_collection SMART
_computing_data_reduction SAINTPLUS
_computing_structure_refinement 'SHELXTL (Sheldrick, 1997)'
_computing_structure_solution 'SHELXTL (Sheldrick, 1990)'
_diffrn_ambient_temperature 298(2)
_diffrn_measured_fraction_theta_full 0.998
_diffrn_measured_fraction_theta_max 0.998
_diffrn_measurement_device_type 'Bruker, Apex CCD area detector'
_diffrn_measurement_method SMART
_diffrn_radiation_monochromator graphite
_diffrn_radiation_source 'fine-focus sealed tube'
_diffrn_radiation_type MoK\a
_diffrn_radiation_wavelength 0.71073
_diffrn_reflns_av_R_equivalents 0.0622
_diffrn_reflns_av_sigmaI/netI 0.0473
_diffrn_reflns_limit_h_max 20
_diffrn_reflns_limit_h_min -21
_diffrn_reflns_limit_k_max 8
_diffrn_reflns_limit_k_min -8
_diffrn_reflns_limit_l_max 17
_diffrn_reflns_limit_l_min -17
_diffrn_reflns_number 11806
_diffrn_reflns_theta_full 25.27
_diffrn_reflns_theta_max 25.27
_diffrn_reflns_theta_min 1.17
_exptl_absorpt_coefficient_mu 0.448
_exptl_absorpt_correction_type none
_exptl_crystal_colour Yellow
_exptl_crystal_density_diffrn 1.432
_exptl_crystal_density_method 'not measured'
_exptl_crystal_description Blocks
_exptl_crystal_F_000 752
_exptl_crystal_size_max 0.52
_exptl_crystal_size_mid 0.48
_exptl_crystal_size_min 0.36
_refine_diff_density_max 0.277
_refine_diff_density_min -0.188
_refine_diff_density_rms 0.055
_refine_ls_extinction_method none
_refine_ls_goodness_of_fit_ref 1.264
_refine_ls_hydrogen_treatment constr
_refine_ls_matrix_type full
_refine_ls_number_parameters 208
_refine_ls_number_reflns 3032
_refine_ls_number_restraints 0
_refine_ls_restrained_S_all 1.264
_refine_ls_R_factor_all 0.0906
_refine_ls_R_factor_gt 0.0716
_refine_ls_shift/su_max 0.000
_refine_ls_shift/su_mean 0.000
_refine_ls_structure_factor_coef Fsqd
_refine_ls_weighting_details 'calc w=1/[\s^2^(Fo^2^)+(0.0206P)^2^+2.2980P] where P=(Fo^2^+2Fc^2^)/3'
_refine_ls_weighting_scheme calc
_refine_ls_wR_factor_gt 0.1298
_refine_ls_wR_factor_ref 0.1361
_reflns_number_gt 2484
_reflns_number_total 3032
_reflns_threshold_expression >2sigma(I)
_cod_data_source_file cg500961n_si_002.cif
_cod_data_source_block 1c'
_cod_depositor_comments
;
The following automatic conversions were performed:

'_symmetry_cell_setting' value 'Monoclinic' changed to 'monoclinic'
according to
/home/saulius/struct/COD-crude-data--automatic-downloads/rss-feeds/ACS/lib/dictionaries/cif_core.dic
dictionary named 'cif_core.dic' version 2.4.2 from 2011-04-26.

Automatic conversion script
Id: cif_fix_values 2281 2013-09-26 08:29:07Z andrius 

 Adding full bibliography for 4511844--4511849.cif.
;
_cod_original_sg_symbol_H-M P21/c
_cod_database_code 4511849

loop_
_symmetry_equiv_pos_as_xyz
'x, y, z'
'-x, y+1/2, -z+1/2'
'-x, -y, -z'
'x, -y-1/2, z-1/2'

loop_
_atom_site_label
_atom_site_type_symbol
_atom_site_fract_x
_atom_site_fract_y
_atom_site_fract_z
_atom_site_U_iso_or_equiv
_atom_site_adp_type
_atom_site_occupancy
_atom_site_symmetry_multiplicity
_atom_site_calc_flag
_atom_site_refinement_flags
S1 S 0.66323(8) 0.46734(18) 0.53390(9) 0.0592(4) Uani 1 1 d .
S2 S 0.83769(8) 1.01589(19) 0.72464(7) 0.0563(4) Uani 1 1 d .
S3 S 0.76970(7) 1.06761(17) 0.35590(8) 0.0503(3) Uani 1 1 d .
N1 N 0.6339(2) 0.8346(6) 0.7915(2) 0.0457(9) Uani 1 1 d .
N2 N 0.87633(19) 0.3926(5) 0.5524(2) 0.0407(8) Uani 1 1 d .
N3 N 0.71799(18) 0.7854(5) 0.4579(2) 0.0402(8) Uani 1 1 d .
H3B H 0.6938 0.7421 0.4053 0.048 Uiso 1 1 calc R
N4 N 0.79360(18) 1.0273(5) 0.5413(2) 0.0375(8) Uani 1 1 d .
H4B H 0.8176 1.1398 0.5426 0.045 Uiso 1 1 calc R
N5 N 0.75027(19) 0.7586(5) 0.6167(2) 0.0432(8) Uani 1 1 d .
H5B H 0.7483 0.6943 0.6678 0.052 Uiso 1 1 calc R
C1 C 0.4820(3) 1.0150(9) 0.5429(3) 0.0683(15) Uani 1 1 d .
H1B H 0.4347 0.9381 0.5373 0.082 Uiso 1 1 calc R
H1C H 0.4690 1.1552 0.5482 0.082 Uiso 1 1 calc R
C2 C 0.5357(3) 0.9507(7) 0.6303(3) 0.0496(11) Uani 1 1 d .
C3 C 0.5380(3) 0.7574(7) 0.6618(3) 0.0529(12) Uani 1 1 d .
H3A H 0.5060 0.6613 0.6293 0.063 Uiso 1 1 calc R
C4 C 0.5874(3) 0.7057(7) 0.7413(3) 0.0495(11) Uani 1 1 d .
H4A H 0.5884 0.5730 0.7610 0.059 Uiso 1 1 calc R
C5 C 0.6331(3) 1.0217(7) 0.7614(3) 0.0505(11) Uani 1 1 d .
H5A H 0.6658 1.1141 0.7955 0.061 Uiso 1 1 calc R
C6 C 0.5854(3) 1.0855(7) 0.6812(3) 0.0553(12) Uani 1 1 d .
H6A H 0.5868 1.2179 0.6618 0.066 Uiso 1 1 calc R
C7 C 1.0009(2) 0.9495(6) 0.5472(3) 0.0433(10) Uani 1 1 d .
H7A H 1.0542 0.9240 0.5738 0.052 Uiso 1 1 calc R
H7B H 0.9803 1.0423 0.5886 0.052 Uiso 1 1 calc R
C8 C 0.9569(2) 0.7554(6) 0.5464(3) 0.0360(9) Uani 1 1 d .
C9 C 0.9565(2) 0.6505(6) 0.6294(3) 0.0439(10) Uani 1 1 d .
H9A H 0.9836 0.7002 0.6851 0.053 Uiso 1 1 calc R
C10 C 0.9164(2) 0.4744(6) 0.6298(3) 0.0445(10) Uani 1 1 d .
H10A H 0.9171 0.4086 0.6866 0.053 Uiso 1 1 calc R
C11 C 0.8766(2) 0.4934(6) 0.4731(3) 0.0413(10) Uani 1 1 d .
H11A H 0.8493 0.4399 0.4183 0.050 Uiso 1 1 calc R
C12 C 0.9148(2) 0.6722(6) 0.4667(3) 0.0381(9) Uani 1 1 d .
H12A H 0.9123 0.7363 0.4092 0.046 Uiso 1 1 calc R
C13 C 0.7921(2) 0.9330(6) 0.6237(3) 0.0386(9) Uani 1 1 d .
C14 C 0.7115(2) 0.6779(6) 0.5356(3) 0.0378(9) Uani 1 1 d .
C15 C 0.7596(2) 0.9561(6) 0.4562(3) 0.0371(9) Uani 1 1 d .

loop_
_atom_site_aniso_label
_atom_site_aniso_U_11
_atom_site_aniso_U_22
_atom_site_aniso_U_33
_atom_site_aniso_U_23
_atom_site_aniso_U_13
_atom_site_aniso_U_12
S1 0.0706(9) 0.0475(7) 0.0617(8) -0.0053(6) 0.0169(6) -0.0249(6)
S2 0.0758(9) 0.0581(8) 0.0331(6) -0.0089(5) 0.0033(5) -0.0166(6)
S3 0.0647(8) 0.0433(6) 0.0383(6) 0.0072(5) -0.0056(5) -0.0111(6)
N1 0.049(2) 0.051(2) 0.0348(19) 0.0056(17) 0.0010(16) 0.0053(19)
N2 0.046(2) 0.0345(19) 0.0421(19) -0.0011(16) 0.0083(16) -0.0022(16)
N3 0.042(2) 0.0369(19) 0.0376(18) -0.0045(15) -0.0043(15) -0.0072(15)
N4 0.0431(19) 0.0275(17) 0.0400(18) -0.0019(15) 0.0005(15) -0.0089(15)
N5 0.056(2) 0.041(2) 0.0334(18) 0.0008(16) 0.0079(16) -0.0086(17)
C1 0.062(3) 0.097(4) 0.043(3) 0.014(3) 0.002(2) 0.030(3)
C2 0.051(3) 0.063(3) 0.034(2) 0.006(2) 0.004(2) 0.010(2)
C3 0.054(3) 0.056(3) 0.045(3) -0.002(2) -0.004(2) -0.005(2)
C4 0.057(3) 0.045(3) 0.045(2) 0.009(2) 0.003(2) -0.002(2)
C5 0.046(3) 0.050(3) 0.053(3) -0.003(2) 0.001(2) -0.006(2)
C6 0.066(3) 0.049(3) 0.052(3) 0.016(2) 0.014(2) 0.008(2)
C7 0.044(2) 0.035(2) 0.051(2) -0.0048(19) 0.007(2) -0.0036(19)
C8 0.030(2) 0.028(2) 0.049(2) -0.0033(18) 0.0049(18) 0.0025(16)
C9 0.049(3) 0.037(2) 0.042(2) -0.0034(19) -0.0065(19) -0.005(2)
C10 0.056(3) 0.037(2) 0.038(2) 0.0042(19) 0.001(2) -0.004(2)
C11 0.046(2) 0.033(2) 0.043(2) -0.0065(19) 0.0005(19) -0.0018(19)
C12 0.045(2) 0.028(2) 0.040(2) -0.0001(17) 0.0038(18) -0.0020(18)
C13 0.041(2) 0.038(2) 0.037(2) -0.0035(18) 0.0089(18) -0.0006(19)
C14 0.036(2) 0.037(2) 0.040(2) -0.0020(18) 0.0072(18) -0.0002(18)
C15 0.037(2) 0.031(2) 0.041(2) -0.0008(18) -0.0024(18) 0.0027(17)

loop_
_atom_type_symbol
_atom_type_description
_atom_type_scat_dispersion_real
_atom_type_scat_dispersion_imag
_atom_type_scat_source
C C 0.0033 0.0016 'International Tables Vol C Tables 4.2.6.8 and 6.1.1.4'
H H 0.0000 0.0000 'International Tables Vol C Tables 4.2.6.8 and 6.1.1.4'
N N 0.0061 0.0033 'International Tables Vol C Tables 4.2.6.8 and 6.1.1.4'
S S 0.1246 0.1234 'International Tables Vol C Tables 4.2.6.8 and 6.1.1.4'

loop_
_geom_angle_atom_site_label_1
_geom_angle_atom_site_label_2
_geom_angle_atom_site_label_3
_geom_angle
_geom_angle_site_symmetry_1
_geom_angle_site_symmetry_3
C4 N1 C5 117.5(4) . .
C11 N2 C10 116.0(3) . .
C14 N3 C15 125.3(3) . .
C14 N3 H3B 117.3 . .
C15 N3 H3B 117.3 . .
C13 N4 C15 124.4(3) . .
C13 N4 H4B 117.8 . .
C15 N4 H4B 117.8 . .
C14 N5 C13 125.8(3) . .
C14 N5 H5B 117.1 . .
C13 N5 H5B 117.1 . .
C1 C1 C2 111.3(5) 3_676 .
C1 C1 H1B 109.4 3_676 .
C2 C1 H1B 109.4 . .
C1 C1 H1C 109.4 3_676 .
C2 C1 H1C 109.4 . .
H1B C1 H1C 108.0 . .
C3 C2 C6 117.1(4) . .
C3 C2 C1 121.8(5) . .
C6 C2 C1 121.1(5) . .
C2 C3 C4 119.9(4) . .
C2 C3 H3A 120.0 . .
C4 C3 H3A 120.0 . .
N1 C4 C3 123.3(4) . .
N1 C4 H4A 118.3 . .
C3 C4 H4A 118.3 . .
N1 C5 C6 122.7(4) . .
N1 C5 H5A 118.7 . .
C6 C5 H5A 118.7 . .
C2 C6 C5 119.5(4) . .
C2 C6 H6A 120.3 . .
C5 C6 H6A 120.3 . .
C8 C7 C7 116.0(4) . 3_776
C8 C7 H7A 108.3 . .
C7 C7 H7A 108.3 3_776 .
C8 C7 H7B 108.3 . .
C7 C7 H7B 108.3 3_776 .
H7A C7 H7B 107.4 . .
C12 C8 C9 116.1(4) . .
C12 C8 C7 123.9(4) . .
C9 C8 C7 120.0(4) . .
C10 C9 C8 120.7(4) . .
C10 C9 H9A 119.7 . .
C8 C9 H9A 119.7 . .
N2 C10 C9 123.2(4) . .
N2 C10 H10A 118.4 . .
C9 C10 H10A 118.4 . .
N2 C11 C12 124.4(4) . .
N2 C11 H11A 117.8 . .
C12 C11 H11A 117.8 . .
C11 C12 C8 119.6(4) . .
C11 C12 H12A 120.2 . .
C8 C12 H12A 120.2 . .
N4 C13 N5 114.6(3) . .
N4 C13 S2 123.3(3) . .
N5 C13 S2 122.1(3) . .
N3 C14 N5 113.9(3) . .
N3 C14 S1 123.7(3) . .
N5 C14 S1 122.4(3) . .
N3 C15 N4 115.9(3) . .
N3 C15 S3 121.6(3) . .
N4 C15 S3 122.5(3) . .

loop_
_geom_bond_atom_site_label_1
_geom_bond_atom_site_label_2
_geom_bond_distance
_geom_bond_site_symmetry_2
S1 C14 1.641(4) .
S2 C13 1.644(4) .
S3 C15 1.664(4) .
N1 C4 1.322(5) .
N1 C5 1.323(5) .
N2 C11 1.331(5) .
N2 C10 1.340(5) .
N3 C14 1.354(5) .
N3 C15 1.358(5) .
N3 H3B 0.8600 .
N4 C13 1.351(5) .
N4 C15 1.365(5) .
N4 H4B 0.8600 .
N5 C14 1.369(5) .
N5 C13 1.373(5) .
N5 H5B 0.8600 .
C1 C1 1.493(9) 3_676
C1 C2 1.514(6) .
C1 H1B 0.9700 .
C1 H1C 0.9700 .
C2 C3 1.368(6) .
C2 C6 1.382(6) .
C3 C4 1.370(6) .
C3 H3A 0.9300 .
C4 H4A 0.9300 .
C5 C6 1.384(6) .
C5 H5A 0.9300 .
C6 H6A 0.9300 .
C7 C8 1.509(5) .
C7 C7 1.519(8) 3_776
C7 H7A 0.9700 .
C7 H7B 0.9700 .
C8 C12 1.382(5) .
C8 C9 1.390(5) .
C9 C10 1.372(6) .
C9 H9A 0.9300 .
C10 H10A 0.9300 .
C11 C12 1.380(5) .
C11 H11A 0.9300 .
C12 H12A 0.9300 .
